data_9011437
loop_
_publ_author_name
'Guth, H.'
'Heger, G.'
'Klein, S.'
'Treutmann, W.'
'Scheringer, C.'

_publ_section_title
;
 Strukturverfeinerung von harnstoff mit neutronenbeugungsdaten bei
 60, 123, 293 K und X-N- und X-X (1s2)-synthesen bei etwa 100 K
 Sample: T = 100 K
;
_journal_name_full 'Zeitschrift fur Kristallographie'
_journal_page_first 237
_journal_page_last 254
_journal_volume 153
_journal_year 1980
_chemical_formula_structural CO(NH2)2
_chemical_formula_sum 'C H4 N2 O'
_chemical_name_mineral Urea
_space_group_IT_number 113
_symmetry_space_group_name_Hall 'P -4 2ab'
_symmetry_space_group_name_H-M 'P -4 21 m'
_cell_angle_alpha 90
_cell_angle_beta 90
_cell_angle_gamma 90
_cell_length_a 5.576
_cell_length_b 5.576
_cell_length_c 4.692
_cell_formula_units_Z 2
_cell_volume 145.883
_diffrn_ambient_temperature 100
_exptl_crystal_density_diffrn 1.367
_cod_original_formula_sum 'C O N2 H4'
_cod_database_code 9011437

loop_
_symmetry_equiv_pos_as_xyz
x,y,z
1/2-y,1/2-x,z
y,-x,-z
1/2-x,1/2+y,-z
-x,-y,z
1/2+y,1/2+x,z
-y,x,-z
1/2+x,1/2-y,-z

loop_
_atom_site_aniso_label
_atom_site_aniso_U_11
_atom_site_aniso_U_22
_atom_site_aniso_U_33
_atom_site_aniso_U_12
_atom_site_aniso_U_13
_atom_site_aniso_U_23
C 0.01270 0.01270 0.00560 0.00060 0.00000 0.00000
O 0.01610 0.01610 0.00520 0.00150 0.00000 0.00000
N 0.02440 0.02440 0.00820 -0.01180 0.00010 0.00010
H1 0.04030 0.04030 0.02560 -0.01920 -0.00220 -0.00220
H2 0.04030 0.04030 0.01530 -0.01320 0.00210 0.00210

loop_
_atom_site_label
_atom_site_fract_x
_atom_site_fract_y
_atom_site_fract_z
C 0.00000 0.50000 0.32900
O 0.00000 0.50000 0.59700
N 0.14550 0.64550 0.17910
H1 0.25610 0.75610 0.28550
H2 0.14290 0.64290 -0.03700

_cod_duplicate_entry 1008775
